data_1576348
loop_
_publ_author_name
'Zheng, Yu'
'Chen, Chunxi'
'Zhou, Xuhao'
'Deng, Guoyang'
'Lu, Yanju'
'Huang, Shenlin'

_publ_section_title
;
 Organo-catalyzed photoelectrochemical ring-contraction of
 arylidenecyclobutanols via radical cation-triggered semipinacol
 rearrangement
;
_journal_name_full 'Chemical Science'
_journal_paper_doi 10.1039/D5SC07637D
_journal_year 2025
_chemical_formula_moiety 'C11 H10 O3'
_chemical_formula_sum 'C11 H10 O3'
_chemical_formula_weight 190.19
_space_group_crystal_system monoclinic
_space_group_IT_number 14
_space_group_name_Hall '-P 2yn'
_space_group_name_H-M_alt 'P 1 21/n 1'
_atom_sites_solution_hydrogens mixed
_atom_sites_solution_primary dual
_audit_block_doi 10.5517/ccdc.csd.cc2nfg2n
_audit_creation_date 2024-10-08
_audit_creation_method
;
Olex2 1.5
(compiled 2024.02.16 svn.r378c4104 for OlexSys, GUI svn.r6928)
;
_audit_update_record
;
2025-06-02 deposited with the CCDC.	2025-11-28 downloaded from the CCDC.
;
_cell_angle_alpha 90
_cell_angle_beta 96.6635(17)
_cell_angle_gamma 90
_cell_formula_units_Z 4
_cell_length_a 12.2361(2)
_cell_length_b 5.83641(11)
_cell_length_c 13.4714(3)
_cell_measurement_reflns_used 4083
_cell_measurement_temperature 298.41(10)
_cell_measurement_theta_max 72.7980
_cell_measurement_theta_min 5.1900
_cell_volume 955.56(3)
_computing_cell_refinement 'CrysAlisPro 1.171.43.121a (Rigaku OD, 2024)'
_computing_data_collection 'CrysAlisPro system (CCD 43.121a 64-bit (release 24-04-2024))'
_computing_data_reduction 'CrysAlisPro 1.171.43.121a (Rigaku OD, 2024)'
_computing_molecular_graphics 'Olex2 1.5 (Dolomanov et al., 2009)'
_computing_publication_material 'Olex2 1.5 (Dolomanov et al., 2009)'
_computing_structure_refinement 'SHELXL 2019/3 (Sheldrick, 2015)'
_computing_structure_solution 'SHELXT  (Sheldrick, 2015)'
_diffrn_ambient_environment air
_diffrn_ambient_temperature 298.41(10)
_diffrn_detector 'Hybrid Pixel Array Detector'
_diffrn_detector_area_resol_mean 10.0000
_diffrn_detector_type 'HyPix-Arc 150'
_diffrn_measured_fraction_theta_full 0.998
_diffrn_measured_fraction_theta_max 0.963
_diffrn_measurement_details
;
List of Runs (angles in degrees, time in seconds):

  # Type    Start    End  Width  t~exp~   \w     \q     \k     \f   Frames
#--------------------------------------------------------------------------
  1  \w     56.00 101.00   0.50    0.10    --   62.58  15.00 150.00   90
  2  \w     57.00  92.00   0.50    0.10    --   62.58  15.00  60.00   70
  3  \w     64.00 103.00   0.50    0.10    --   62.58  15.00   0.00   78
  4  \w     78.00 103.00   0.50    0.10    --   74.47  15.00  90.00   50
  5  \w     81.00 111.00   0.50    0.10    --   71.33  15.00   0.00   60
  6  \w     86.00 111.00   0.50    0.10    --   74.47  15.00 -30.00   50
  7  \w     55.00  86.00   0.50    0.10    --   62.58  15.00 -30.00   62
  8  \w     69.00  94.00   0.50    0.10    --   74.47  15.00  30.00   50
  9  \w     82.00 107.00   0.50    0.10    --   74.47  15.00  60.00   50
 10  \w     67.00  98.00   0.50    0.10    --   74.47  15.00 150.00   62
 11  \w     69.00  97.00   0.50    0.10    --   74.47  15.00 -60.00   56
 12  \w     56.00  99.00   0.50    0.10    --   62.58  15.00 -90.00   86
 13  \w     78.00 112.00   0.50    0.10    --   74.47  15.00-150.00   68
 14  \w     73.00  99.00   0.50    0.10    --   74.47  15.00-180.00   52
 15  \w     42.00  67.00   0.50    0.10    --   74.47-125.00 -90.00   50
 16  \w     27.00  56.00   0.50    0.10    --   62.58-125.00 -90.00   58
 17  \w     44.00  70.00   0.50    0.10    --   62.58-125.00-120.00   52
 18  \w     26.00  59.00   0.50    0.10    --   62.58-125.00-180.00   66
 19  \w     39.00  78.00   0.50    0.10    --   71.33-125.00-180.00   78
 20  \w     42.00  67.00   0.50    0.10    --   74.47-125.00-120.00   50
 21  \w     45.00  70.00   0.50    0.10    --   62.58-125.00  60.00   50
 22  \w     58.00  85.00   0.50    0.10    --   74.47-125.00 120.00   54
 23  \w     37.00  63.00   0.50    0.10    --   62.58-125.00 150.00   52
 24  \w     45.00  71.00   0.50    0.10    --   74.47-125.00 150.00   52
 25  \w     52.00  89.00   0.50    0.10    --   74.47-125.00-150.00   74
;
_diffrn_measurement_device 'four-circle diffractometer'
_diffrn_measurement_device_type 'ROD, Synergy Custom system, HyPix-Arc 150'
_diffrn_measurement_method '\w scans'
_diffrn_orient_matrix_type 'CrysAlisPro convention (1999,Acta A55,543-557)'
_diffrn_orient_matrix_UB_11 -0.0878390000
_diffrn_orient_matrix_UB_12 0.0528451000
_diffrn_orient_matrix_UB_13 -0.0886342000
_diffrn_orient_matrix_UB_21 0.0814374000
_diffrn_orient_matrix_UB_22 -0.0707741000
_diffrn_orient_matrix_UB_23 -0.0735114000
_diffrn_orient_matrix_UB_31 -0.0415427000
_diffrn_orient_matrix_UB_32 -0.2486522000
_diffrn_orient_matrix_UB_33 0.0020683000
_diffrn_radiation_monochromator mirror
_diffrn_radiation_probe x-ray
_diffrn_radiation_type 'Cu K\a'
_diffrn_radiation_wavelength 1.54184
_diffrn_reflns_av_R_equivalents 0.0126
_diffrn_reflns_av_unetI/netI 0.0130
_diffrn_reflns_Laue_measured_fraction_full 0.998
_diffrn_reflns_Laue_measured_fraction_max 0.963
_diffrn_reflns_limit_h_max 15
_diffrn_reflns_limit_h_min -13
_diffrn_reflns_limit_k_max 5
_diffrn_reflns_limit_k_min -6
_diffrn_reflns_limit_l_max 16
_diffrn_reflns_limit_l_min -16
_diffrn_reflns_number 5904
_diffrn_reflns_point_group_measured_fraction_full 0.998
_diffrn_reflns_point_group_measured_fraction_max 0.963
_diffrn_reflns_theta_full 67.684
_diffrn_reflns_theta_max 72.894
_diffrn_reflns_theta_min 4.623
_diffrn_source 'Rotating-anode X-ray tube'
_diffrn_source_type 'Rigaku (Cu) X-ray Source'
_exptl_absorpt_coefficient_mu 0.798
_exptl_absorpt_correction_T_max 1.00000
_exptl_absorpt_correction_T_min 0.90218
_exptl_absorpt_correction_type multi-scan
_exptl_absorpt_process_details
;
CrysAlisPro 1.171.43.121a (Rigaku Oxford Diffraction, 2024)
Empirical absorption correction using spherical harmonics,
implemented in SCALE3 ABSPACK scaling algorithm.
;
_exptl_crystal_colour 'clear light colourless'
_exptl_crystal_colour_lustre clear
_exptl_crystal_colour_modifier light
_exptl_crystal_colour_primary colourless
_exptl_crystal_density_diffrn 1.322
_exptl_crystal_description block
_exptl_crystal_F_000 400
_exptl_crystal_size_max 0.13
_exptl_crystal_size_mid 0.12
_exptl_crystal_size_min 0.1
_refine_diff_density_max 0.143
_refine_diff_density_min -0.129
_refine_diff_density_rms 0.029
_refine_ls_extinction_coef 0.0054(8)
_refine_ls_extinction_expression Fc^*^=kFc[1+0.001xFc^2^\l^3^/sin(2\q)]^-1/4^
_refine_ls_extinction_method 'SHELXL-2019/2 (Sheldrick 2019)'
_refine_ls_goodness_of_fit_ref 1.062
_refine_ls_hydrogen_treatment mixed
_refine_ls_matrix_type full
_refine_ls_number_parameters 132
_refine_ls_number_reflns 1834
_refine_ls_number_restraints 0
_refine_ls_restrained_S_all 1.062
_refine_ls_R_factor_all 0.0388
_refine_ls_R_factor_gt 0.0350
_refine_ls_shift/su_max 0.000
_refine_ls_shift/su_mean 0.000
_refine_ls_structure_factor_coef Fsqd
_refine_ls_weighting_details 'w=1/[\s^2^(Fo^2^)+(0.0562P)^2^+0.1026P] where P=(Fo^2^+2Fc^2^)/3'
_refine_ls_weighting_scheme calc
_refine_ls_wR_factor_gt 0.1009
_refine_ls_wR_factor_ref 0.1047
_reflns_Friedel_coverage 0.000
_reflns_number_gt 1600
_reflns_number_total 1834
_reflns_threshold_expression 'I > 2\s(I)'
_cod_data_source_file d5sc07637d2.cif
_cod_data_source_block ccx-1_auto
_cod_original_cell_volume 955.55(3)
_cod_database_code 1576348
_shelx_shelxl_version_number 2019/3
_shelx_space_group_comment
;
The symmetry employed for this shelxl refinement is uniquely defined
by the following loop, which should always be used as a source of
symmetry information in preference to the above space-group names.
They are only intended as comments.
;
_shelx_estimated_absorpt_t_max 0.924
_shelx_estimated_absorpt_t_min 0.903
_olex2_refinement_description
;
1. Fixed Uiso
 At 1.2 times of:
  All C(H) groups, All C(H,H) groups
2.a Secondary CH2 refined with riding coordinates:
 C4(H4A,H4B), C5(H5A,H5B)
2.b Aromatic/amide H refined with riding coordinates:
 C7(H7), C11(H11), C9(H9), C8(H8), C10(H10)
;
_olex2_submission_special_instructions 'No special instructions were received'
_oxdiff_exptl_absorpt_empirical_details
;
Empirical correction (ABSPACK) includes:
- Absorption correction using spherical harmonics
- Frame scaling
;
_oxdiff_exptl_absorpt_empirical_full_max 1.422
_oxdiff_exptl_absorpt_empirical_full_min 0.707

loop_
_space_group_symop_operation_xyz
'x, y, z'
'-x+1/2, y+1/2, -z+1/2'
'-x, -y, -z'
'x-1/2, -y-1/2, z-1/2'

loop_
_atom_site_label
_atom_site_type_symbol
_atom_site_fract_x
_atom_site_fract_y
_atom_site_fract_z
_atom_site_U_iso_or_equiv
_atom_site_adp_type
_atom_site_occupancy
_atom_site_site_symmetry_order
_atom_site_calc_flag
_atom_site_refinement_flags_posn
_atom_site_refinement_flags_adp
_atom_site_refinement_flags_occupancy
_atom_site_disorder_assembly
_atom_site_disorder_group
O3 O 0.57553(7) -0.17803(17) -0.05809(8) 0.0740(3) Uani 1 1 d . . . . .
O1 O 0.90457(9) 0.21249(18) -0.06791(8) 0.0813(3) Uani 1 1 d . . . . .
C2 C 0.75806(9) -0.0520(2) -0.06562(8) 0.0554(3) Uani 1 1 d . . . . .
C7 C 0.83523(10) -0.0716(2) 0.15121(9) 0.0608(3) Uani 1 1 d . . . . .
H7 H 0.797353 -0.195590 0.120492 0.073 Uiso 1 1 calc R U . . .
C1 C 0.84709(10) 0.1029(2) -0.01758(10) 0.0573(3) Uani 1 1 d . . . . .
C11 C 0.92183(10) 0.2950(2) 0.14034(12) 0.0718(4) Uani 1 1 d . . . . .
H11 H 0.942646 0.417551 0.102628 0.086 Uiso 1 1 calc R U . . .
C6 C 0.86677(9) 0.1084(2) 0.09339(9) 0.0554(3) Uani 1 1 d . . . . .
C9 C 0.91526(14) 0.1150(3) 0.29954(13) 0.0892(5) Uani 1 1 d . . . . .
H9 H 0.932719 0.116680 0.368588 0.107 Uiso 1 1 calc R U . . .
C8 C 0.85965(12) -0.0682(3) 0.25409(11) 0.0763(4) Uani 1 1 d . . . . .
H8 H 0.838484 -0.189561 0.292309 0.092 Uiso 1 1 calc R U . . .
C3 C 0.64593(9) -0.0271(2) -0.03686(8) 0.0550(3) Uani 1 1 d . . . . .
C10 C 0.94537(13) 0.2971(3) 0.24297(15) 0.0904(5) Uani 1 1 d . . . . .
H10 H 0.981772 0.422057 0.274353 0.108 Uiso 1 1 calc R U . . .
C4 C 0.79235(12) -0.2930(2) -0.09235(10) 0.0683(4) Uani 1 1 d . . . . .
H4A H 0.869172 -0.334372 -0.076485 0.082 Uiso 1 1 calc R U . . .
H4B H 0.740734 -0.416588 -0.085581 0.082 Uiso 1 1 calc R U . . .
C5 C 0.76433(15) -0.1256(3) -0.17321(10) 0.0788(4) Uani 1 1 d . . . . .
H5A H 0.695594 -0.146919 -0.215861 0.095 Uiso 1 1 calc R U . . .
H5B H 0.824027 -0.064706 -0.206765 0.095 Uiso 1 1 calc R U . . .
O2 O 0.62592(7) 0.16010(16) 0.00800(7) 0.0702(3) Uani 1 1 d . . . . .
H2 H 0.5517(18) 0.161(4) 0.0309(15) 0.128(7) Uiso 1 1 d . . . . .

loop_
_atom_site_aniso_label
_atom_site_aniso_U_11
_atom_site_aniso_U_22
_atom_site_aniso_U_33
_atom_site_aniso_U_23
_atom_site_aniso_U_13
_atom_site_aniso_U_12
O3 0.0578(5) 0.0754(6) 0.0864(7) -0.0217(5) -0.0010(4) 0.0056(4)
O1 0.0853(7) 0.0667(6) 0.0980(8) 0.0134(5) 0.0363(6) -0.0002(5)
C2 0.0596(7) 0.0542(7) 0.0526(6) 0.0024(5) 0.0072(5) 0.0139(5)
C7 0.0549(6) 0.0609(7) 0.0647(7) 0.0010(6) -0.0009(5) 0.0017(5)
C1 0.0539(6) 0.0462(6) 0.0739(7) 0.0064(5) 0.0164(5) 0.0121(5)
C11 0.0483(6) 0.0622(8) 0.1037(11) -0.0088(7) 0.0034(6) 0.0000(6)
C6 0.0395(5) 0.0535(7) 0.0730(7) -0.0009(5) 0.0053(5) 0.0069(5)
C9 0.0803(10) 0.1038(13) 0.0768(9) -0.0186(9) -0.0189(8) 0.0161(9)
C8 0.0764(9) 0.0841(10) 0.0656(8) 0.0045(7) -0.0042(6) 0.0097(8)
C3 0.0535(6) 0.0573(7) 0.0517(6) -0.0035(5) -0.0051(5) 0.0124(5)
C10 0.0667(9) 0.0868(11) 0.1110(13) -0.0318(10) -0.0178(8) 0.0008(8)
C4 0.0730(8) 0.0562(8) 0.0773(8) -0.0034(6) 0.0163(6) 0.0169(6)
C5 0.0996(11) 0.0801(10) 0.0587(7) -0.0034(7) 0.0180(7) 0.0165(8)
O2 0.0557(5) 0.0681(6) 0.0851(6) -0.0201(5) 0.0006(4) 0.0148(4)

loop_
_atom_type_symbol
_atom_type_description
_atom_type_scat_dispersion_real
_atom_type_scat_dispersion_imag
_atom_type_scat_source
C C 0.0181 0.0091 'International Tables Vol C Tables 4.2.6.8 and 6.1.1.4'
H H 0.0000 0.0000 'International Tables Vol C Tables 4.2.6.8 and 6.1.1.4'
O O 0.0492 0.0322 'International Tables Vol C Tables 4.2.6.8 and 6.1.1.4'

loop_
_geom_angle_atom_site_label_1
_geom_angle_atom_site_label_2
_geom_angle_atom_site_label_3
_geom_angle
_geom_angle_site_symmetry_1
_geom_angle_site_symmetry_3
_geom_angle_publ_flag
C1 C2 C4 116.84(10) . . ?
C1 C2 C5 117.76(11) . . ?
C3 C2 C1 118.51(10) . . ?
C3 C2 C4 116.29(11) . . ?
C3 C2 C5 115.40(11) . . ?
C5 C2 C4 57.89(9) . . ?
C6 C7 H7 119.7 . . ?
C8 C7 H7 119.7 . . ?
C8 C7 C6 120.59(13) . . ?
O1 C1 C2 120.94(12) . . ?
O1 C1 C6 120.89(12) . . ?
C6 C1 C2 118.09(10) . . ?
C6 C11 H11 120.1 . . ?
C10 C11 H11 120.1 . . ?
C10 C11 C6 119.75(15) . . ?
C7 C6 C1 121.61(11) . . ?
C7 C6 C11 119.20(13) . . ?
C11 C6 C1 119.14(12) . . ?
C8 C9 H9 119.9 . . ?
C8 C9 C10 120.20(15) . . ?
C10 C9 H9 119.9 . . ?
C7 C8 H8 120.1 . . ?
C9 C8 C7 119.75(15) . . ?
C9 C8 H8 120.1 . . ?
O3 C3 C2 120.74(11) . . ?
O3 C3 O2 123.10(11) . . ?
O2 C3 C2 116.14(11) . . ?
C11 C10 C9 120.49(15) . . ?
C11 C10 H10 119.8 . . ?
C9 C10 H10 119.8 . . ?
C2 C4 H4A 117.7 . . ?
C2 C4 H4B 117.7 . . ?
H4A C4 H4B 114.8 . . ?
C5 C4 C2 61.03(9) . . ?
C5 C4 H4A 117.7 . . ?
C5 C4 H4B 117.7 . . ?
C2 C5 H5A 117.7 . . ?
C2 C5 H5B 117.7 . . ?
C4 C5 C2 61.09(8) . . ?
C4 C5 H5A 117.7 . . ?
C4 C5 H5B 117.7 . . ?
H5A C5 H5B 114.8 . . ?
C3 O2 H2 112.4(13) . . ?

loop_
_geom_bond_atom_site_label_1
_geom_bond_atom_site_label_2
_geom_bond_distance
_geom_bond_site_symmetry_2
_geom_bond_publ_flag
O3 C3 1.2419(15) . ?
O1 C1 1.2141(15) . ?
C2 C1 1.5031(18) . ?
C2 C3 1.4755(16) . ?
C2 C4 1.5230(17) . ?
C2 C5 1.5221(17) . ?
C7 H7 0.9300 . ?
C7 C6 1.3893(17) . ?
C7 C8 1.3836(19) . ?
C1 C6 1.4867(18) . ?
C11 H11 0.9300 . ?
C11 C6 1.3928(18) . ?
C11 C10 1.379(2) . ?
C9 H9 0.9300 . ?
C9 C8 1.373(2) . ?
C9 C10 1.382(3) . ?
C8 H8 0.9300 . ?
C3 O2 1.2859(14) . ?
C10 H10 0.9300 . ?
C4 H4A 0.9700 . ?
C4 H4B 0.9700 . ?
C4 C5 1.474(2) . ?
C5 H5A 0.9700 . ?
C5 H5B 0.9700 . ?
O2 H2 0.99(2) . ?

loop_
_geom_torsion_atom_site_label_1
_geom_torsion_atom_site_label_2
_geom_torsion_atom_site_label_3
_geom_torsion_atom_site_label_4
_geom_torsion
_geom_torsion_site_symmetry_1
_geom_torsion_site_symmetry_2
_geom_torsion_site_symmetry_3
_geom_torsion_site_symmetry_4
_geom_torsion_publ_flag
O1 C1 C6 C7 -154.41(12) . . . . ?
O1 C1 C6 C11 23.17(17) . . . . ?
C2 C1 C6 C7 22.32(15) . . . . ?
C2 C1 C6 C11 -160.10(10) . . . . ?
C1 C2 C3 O3 -165.26(11) . . . . ?
C1 C2 C3 O2 16.66(15) . . . . ?
C1 C2 C4 C5 -107.38(13) . . . . ?
C1 C2 C5 C4 105.79(12) . . . . ?
C6 C7 C8 C9 0.2(2) . . . . ?
C6 C11 C10 C9 0.4(2) . . . . ?
C8 C7 C6 C1 176.52(11) . . . . ?
C8 C7 C6 C11 -1.06(18) . . . . ?
C8 C9 C10 C11 -1.2(2) . . . . ?
C3 C2 C1 O1 -128.20(13) . . . . ?
C3 C2 C1 C6 55.07(14) . . . . ?
C3 C2 C4 C5 104.76(12) . . . . ?
C3 C2 C5 C4 -106.31(13) . . . . ?
C10 C11 C6 C7 0.78(18) . . . . ?
C10 C11 C6 C1 -176.86(11) . . . . ?
C10 C9 C8 C7 0.9(2) . . . . ?
C4 C2 C1 O1 84.67(14) . . . . ?
C4 C2 C1 C6 -92.06(13) . . . . ?
C4 C2 C3 O3 -17.95(16) . . . . ?
C4 C2 C3 O2 163.97(11) . . . . ?
C5 C2 C1 O1 18.68(17) . . . . ?
C5 C2 C1 C6 -158.04(11) . . . . ?
C5 C2 C3 O3 47.10(17) . . . . ?
C5 C2 C3 O2 -130.98(12) . . . . ?
